data_2227017
loop_
_publ_author_name
'Ding, Bin'
'Zou, Hong-Ai'

_publ_section_title
;
 Poly[bis[\m-1,4-bis(1,2,4-triazol-1-ylmethyl)benzene-\k^2^<i>N</i>^4^:<i>N</i>^4'^]dichloridomanganese(II)]
;
_journal_coeditor_code NG2796
_journal_issue 8
_journal_name_full 'Acta Crystallographica Section E'
_journal_page_first m932
_journal_paper_doi 10.1107/S1600536810026322
_journal_volume 66
_journal_year 2010
_chemical_formula_iupac '[Mn Cl2 (C12 H12 N6)2]'
_chemical_formula_moiety 'C24 H24 Cl2 Mn N12'
_chemical_formula_sum 'C24 H24 Cl2 Mn N12'
_chemical_formula_weight 606.39
_chemical_name_systematic
;
Poly[bis[\m-1,4-bis(1,2,4-triazol-1-ylmethyl)benzene-
\k^2^<i>N</i>^4^:<i>N</i>^4'^]dichloridomanganese(II)]
;
_space_group_IT_number 14
_symmetry_cell_setting monoclinic
_symmetry_space_group_name_Hall '-P 2ybc'
_symmetry_space_group_name_H-M 'P 1 21/c 1'
_atom_sites_solution_hydrogens geom
_atom_sites_solution_primary direct
_atom_sites_solution_secondary difmap
_cell_angle_alpha 90.00
_cell_angle_beta 108.775(4)
_cell_angle_gamma 90.00
_cell_formula_units_Z 2
_cell_length_a 7.5863(16)
_cell_length_b 21.925(5)
_cell_length_c 8.8442(18)
_cell_measurement_reflns_used 1682
_cell_measurement_temperature 294(2)
_cell_measurement_theta_max 23.54
_cell_measurement_theta_min 2.84
_cell_volume 1392.8(5)
_computing_cell_refinement 'APEX2 (Bruker, 2007)'
_computing_data_collection 'APEX2 (Bruker, 2007)'
_computing_data_reduction 'SAINT (Bruker, 2007)'
_computing_molecular_graphics 'SHELXTL (Sheldrick, 2008) and DIAMOND (Brandenburg & Berndt, 2005)'
_computing_publication_material 'SHELXTL (Sheldrick, 2008)'
_computing_structure_refinement 'SHELXL97 (Sheldrick, 2008)'
_computing_structure_solution 'SHELXS97 (Sheldrick, 2008)'
_diffrn_ambient_temperature 294(2)
_diffrn_measured_fraction_theta_full 1.000
_diffrn_measured_fraction_theta_max 1.000
_diffrn_measurement_device_type 'Bruker APEXII CCD area-detector'
_diffrn_measurement_method 'phi and omega scans'
_diffrn_radiation_monochromator graphite
_diffrn_radiation_source 'fine-focus sealed tube'
_diffrn_radiation_type MoK\a
_diffrn_radiation_wavelength 0.71073
_diffrn_reflns_av_R_equivalents 0.0499
_diffrn_reflns_av_sigmaI/netI 0.0635
_diffrn_reflns_limit_h_max 9
_diffrn_reflns_limit_h_min -9
_diffrn_reflns_limit_k_max 26
_diffrn_reflns_limit_k_min -19
_diffrn_reflns_limit_l_max 10
_diffrn_reflns_limit_l_min -7
_diffrn_reflns_number 7263
_diffrn_reflns_theta_full 25.50
_diffrn_reflns_theta_max 25.50
_diffrn_reflns_theta_min 1.86
_exptl_absorpt_coefficient_mu 0.704
_exptl_absorpt_correction_T_max 1.000000
_exptl_absorpt_correction_T_min 0.645225
_exptl_absorpt_correction_type multi-scan
_exptl_absorpt_process_details '(SADABS; Sheldrick, 1996)'
_exptl_crystal_colour colorless
_exptl_crystal_density_diffrn 1.446
_exptl_crystal_density_method 'not measured'
_exptl_crystal_description block
_exptl_crystal_F_000 622
_exptl_crystal_size_max 0.20
_exptl_crystal_size_mid 0.14
_exptl_crystal_size_min 0.08
_refine_diff_density_max 0.370
_refine_diff_density_min -0.271
_refine_ls_extinction_method none
_refine_ls_goodness_of_fit_ref 0.998
_refine_ls_hydrogen_treatment constr
_refine_ls_matrix_type full
_refine_ls_number_parameters 178
_refine_ls_number_reflns 2587
_refine_ls_number_restraints 0
_refine_ls_restrained_S_all 0.998
_refine_ls_R_factor_all 0.0843
_refine_ls_R_factor_gt 0.0401
_refine_ls_shift/su_max 0.000
_refine_ls_shift/su_mean 0.000
_refine_ls_structure_factor_coef Fsqd
_refine_ls_weighting_details 'calc w=1/[\s^2^(Fo^2^)+(0.0412P)^2^+0.0000P] where P=(Fo^2^+2Fc^2^)/3'
_refine_ls_weighting_scheme calc
_refine_ls_wR_factor_gt 0.0809
_refine_ls_wR_factor_ref 0.0903
_reflns_number_gt 1660
_reflns_number_total 2587
_reflns_threshold_expression I>2sigma(I)
_cod_data_source_file ng2796.cif
_cod_data_source_block I
_cod_original_sg_symbol_H-M 'P 21/c'
_cod_database_code 2227017
_cod_database_fobs_code 2227017

loop_
_symmetry_equiv_pos_as_xyz
'x, y, z'
'-x, y+1/2, -z+1/2'
'-x, -y, -z'
'x, -y-1/2, z-1/2'

loop_
_atom_site_type_symbol
_atom_site_label
_atom_site_fract_x
_atom_site_fract_y
_atom_site_fract_z
_atom_site_U_iso_or_equiv
_atom_site_adp_type
_atom_site_calc_flag
_atom_site_refinement_flags
_atom_site_occupancy
_atom_site_disorder_assembly
_atom_site_disorder_group
Mn Mn1 0.5000 0.5000 0.0000 0.03010(18) Uani d S 1 . .
Cl Cl1 0.15989(9) 0.47621(4) -0.16003(8) 0.0404(2) Uani d . 1 . .
N N1 0.4590(3) 0.45414(11) 0.2160(3) 0.0350(6) Uani d . 1 . .
N N2 0.5081(3) 0.42190(13) 0.4681(3) 0.0549(8) Uani d . 1 . .
N N3 0.3232(3) 0.42456(11) 0.3864(3) 0.0339(6) Uani d . 1 . .
N N4 -0.2711(3) 0.14940(11) 0.2963(3) 0.0357(6) Uani d . 1 . .
N N5 -0.4262(3) 0.17945(12) 0.2994(3) 0.0462(7) Uani d . 1 . .
N N6 -0.4061(3) 0.08737(11) 0.4162(3) 0.0345(6) Uani d . 1 . .
C C1 0.5808(4) 0.44071(16) 0.3598(4) 0.0528(9) Uani d . 1 . .
H H1 0.7087 0.4445 0.3815 0.063 Uiso calc R 1 . .
C C2 0.2973(4) 0.44391(13) 0.2394(3) 0.0372(7) Uani d . 1 . .
H H2 0.1814 0.4496 0.1626 0.045 Uiso calc R 1 . .
C C3 0.1824(4) 0.40794(15) 0.4602(3) 0.0451(8) Uani d . 1 . .
H H3A 0.0868 0.4391 0.4366 0.054 Uiso calc R 1 . .
H H3B 0.2401 0.4061 0.5752 0.054 Uiso calc R 1 . .
C C4 0.0941(4) 0.34717(14) 0.4007(3) 0.0343(7) Uani d . 1 . .
C C5 -0.0630(4) 0.34410(15) 0.2691(4) 0.0493(8) Uani d . 1 . .
H H5 -0.1170 0.3799 0.2191 0.059 Uiso calc R 1 . .
C C6 -0.1420(4) 0.28890(16) 0.2101(4) 0.0528(9) Uani d . 1 . .
H H6 -0.2486 0.2880 0.1210 0.063 Uiso calc R 1 . .
C C7 -0.0655(4) 0.23505(14) 0.2810(4) 0.0379(7) Uani d . 1 . .
C C8 0.0892(4) 0.23780(15) 0.4153(4) 0.0462(8) Uani d . 1 . .
H H8 0.1405 0.2020 0.4675 0.055 Uiso calc R 1 . .
C C9 0.1687(4) 0.29315(15) 0.4731(4) 0.0450(8) Uani d . 1 . .
H H9 0.2747 0.2941 0.5627 0.054 Uiso calc R 1 . .
C C10 -0.1494(4) 0.17476(15) 0.2130(4) 0.0494(9) Uani d . 1 . .
H H10A -0.2205 0.1801 0.1010 0.059 Uiso calc R 1 . .
H H10B -0.0501 0.1460 0.2195 0.059 Uiso calc R 1 . .
C C11 -0.2619(4) 0.09541(14) 0.3656(3) 0.0363(7) Uani d . 1 . .
H H11 -0.1671 0.0671 0.3771 0.044 Uiso calc R 1 . .
C C12 -0.5005(4) 0.13984(15) 0.3729(3) 0.0420(8) Uani d . 1 . .
H H12 -0.6111 0.1476 0.3935 0.050 Uiso calc R 1 . .

loop_
_atom_site_aniso_label
_atom_site_aniso_U_11
_atom_site_aniso_U_22
_atom_site_aniso_U_33
_atom_site_aniso_U_12
_atom_site_aniso_U_13
_atom_site_aniso_U_23
Mn1 0.0284(3) 0.0335(4) 0.0321(3) 0.0000(3) 0.0150(3) 0.0012(3)
Cl1 0.0284(4) 0.0517(5) 0.0421(4) -0.0048(3) 0.0130(3) -0.0030(4)
N1 0.0309(13) 0.0435(17) 0.0337(14) -0.0009(11) 0.0147(11) 0.0074(11)
N2 0.0436(17) 0.072(2) 0.0460(17) -0.0027(14) 0.0098(14) 0.0184(14)
N3 0.0342(14) 0.0362(16) 0.0342(14) -0.0088(11) 0.0150(12) 0.0015(11)
N4 0.0338(14) 0.0381(17) 0.0365(14) -0.0072(12) 0.0131(11) -0.0015(11)
N5 0.0372(15) 0.0432(19) 0.0556(17) 0.0008(13) 0.0112(13) 0.0039(13)
N6 0.0284(13) 0.0368(17) 0.0402(14) -0.0008(11) 0.0139(11) 0.0026(11)
C1 0.0334(18) 0.074(3) 0.053(2) 0.0024(17) 0.0168(17) 0.0196(18)
C2 0.0343(17) 0.045(2) 0.0317(17) -0.0052(14) 0.0096(13) 0.0052(14)
C3 0.053(2) 0.050(2) 0.0429(18) -0.0138(16) 0.0298(16) -0.0023(15)
C4 0.0370(17) 0.041(2) 0.0308(17) -0.0088(14) 0.0194(14) 0.0019(13)
C5 0.056(2) 0.040(2) 0.046(2) -0.0011(17) 0.0080(17) 0.0124(15)
C6 0.052(2) 0.055(3) 0.039(2) -0.0102(18) -0.0037(16) 0.0065(16)
C7 0.0440(19) 0.035(2) 0.0407(18) -0.0093(15) 0.0226(15) -0.0005(14)
C8 0.0414(19) 0.038(2) 0.055(2) 0.0044(16) 0.0105(17) 0.0117(16)
C9 0.0341(18) 0.047(2) 0.048(2) -0.0074(16) 0.0036(15) 0.0023(16)
C10 0.061(2) 0.050(2) 0.047(2) -0.0185(17) 0.0307(17) -0.0056(16)
C11 0.0314(16) 0.038(2) 0.0403(17) 0.0006(14) 0.0122(14) 0.0005(14)
C12 0.0276(16) 0.042(2) 0.058(2) -0.0003(15) 0.0167(15) -0.0029(16)

loop_
_atom_type_symbol
_atom_type_description
_atom_type_scat_dispersion_real
_atom_type_scat_dispersion_imag
_atom_type_scat_source
C C 0.0033 0.0016 'International Tables Vol C Tables 4.2.6.8 and 6.1.1.4'
H H 0.0000 0.0000 'International Tables Vol C Tables 4.2.6.8 and 6.1.1.4'
N N 0.0061 0.0033 'International Tables Vol C Tables 4.2.6.8 and 6.1.1.4'
Cl Cl 0.1484 0.1585 'International Tables Vol C Tables 4.2.6.8 and 6.1.1.4'
Mn Mn 0.3368 0.7283 'International Tables Vol C Tables 4.2.6.8 and 6.1.1.4'

loop_
_geom_angle_atom_site_label_1
_geom_angle_atom_site_label_2
_geom_angle_atom_site_label_3
_geom_angle_site_symmetry_1
_geom_angle_site_symmetry_3
_geom_angle
_geom_angle_publ_flag
N6 Mn1 N6 2 4_665 180.0 ?
N6 Mn1 N1 2 3_665 92.51(8) ?
N6 Mn1 N1 4_665 3_665 87.49(8) ?
N6 Mn1 N1 2 . 87.49(8) ?
N6 Mn1 N1 4_665 . 92.51(8) ?
N1 Mn1 N1 3_665 . 180.00(12) ?
N6 Mn1 Cl1 2 3_665 90.81(6) ?
N6 Mn1 Cl1 4_665 3_665 89.19(6) ?
N1 Mn1 Cl1 3_665 3_665 89.34(6) ?
N1 Mn1 Cl1 . 3_665 90.66(6) ?
N6 Mn1 Cl1 2 . 89.19(6) ?
N6 Mn1 Cl1 4_665 . 90.81(6) ?
N1 Mn1 Cl1 3_665 . 90.66(6) ?
N1 Mn1 Cl1 . . 89.34(6) ?
Cl1 Mn1 Cl1 3_665 . 180.0 ?
C2 N1 C1 . . 101.8(2) ?
C2 N1 Mn1 . . 126.18(18) ?
C1 N1 Mn1 . . 131.04(18) ?
C1 N2 N3 . . 101.7(2) ?
C2 N3 N2 . . 109.8(2) ?
C2 N3 C3 . . 128.3(2) ?
N2 N3 C3 . . 121.9(2) ?
C11 N4 N5 . . 110.0(2) ?
C11 N4 C10 . . 128.7(2) ?
N5 N4 C10 . . 121.2(2) ?
C12 N5 N4 . . 101.6(2) ?
C11 N6 C12 . . 102.3(2) ?
C11 N6 Mn1 . 2_545 127.6(2) ?
C12 N6 Mn1 . 2_545 128.76(18) ?
N2 C1 N1 . . 115.9(3) ?
N2 C1 H1 . . 122.1 ?
N1 C1 H1 . . 122.1 ?
N3 C2 N1 . . 110.8(2) ?
N3 C2 H2 . . 124.6 ?
N1 C2 H2 . . 124.6 ?
N3 C3 C4 . . 111.7(2) ?
N3 C3 H3A . . 109.3 ?
C4 C3 H3A . . 109.3 ?
N3 C3 H3B . . 109.3 ?
C4 C3 H3B . . 109.3 ?
H3A C3 H3B . . 107.9 ?
C5 C4 C9 . . 117.8(3) ?
C5 C4 C3 . . 120.4(3) ?
C9 C4 C3 . . 121.8(3) ?
C4 C5 C6 . . 121.2(3) ?
C4 C5 H5 . . 119.4 ?
C6 C5 H5 . . 119.4 ?
C7 C6 C5 . . 120.9(3) ?
C7 C6 H6 . . 119.6 ?
C5 C6 H6 . . 119.6 ?
C6 C7 C8 . . 118.3(3) ?
C6 C7 C10 . . 120.6(3) ?
C8 C7 C10 . . 121.1(3) ?
C7 C8 C9 . . 120.6(3) ?
C7 C8 H8 . . 119.7 ?
C9 C8 H8 . . 119.7 ?
C8 C9 C4 . . 121.3(3) ?
C8 C9 H9 . . 119.4 ?
C4 C9 H9 . . 119.4 ?
N4 C10 C7 . . 112.7(2) ?
N4 C10 H10A . . 109.0 ?
C7 C10 H10A . . 109.0 ?
N4 C10 H10B . . 109.0 ?
C7 C10 H10B . . 109.0 ?
H10A C10 H10B . . 107.8 ?
N6 C11 N4 . . 110.5(3) ?
N6 C11 H11 . . 124.8 ?
N4 C11 H11 . . 124.8 ?
N5 C12 N6 . . 115.6(2) ?
N5 C12 H12 . . 122.2 ?
N6 C12 H12 . . 122.2 ?

loop_
_geom_bond_atom_site_label_1
_geom_bond_atom_site_label_2
_geom_bond_site_symmetry_2
_geom_bond_distance
_geom_bond_publ_flag
Mn1 N6 2 2.251(2) ?
Mn1 N6 4_665 2.251(2) ?
Mn1 N1 3_665 2.267(2) ?
Mn1 N1 . 2.267(2) ?
Mn1 Cl1 3_665 2.5655(8) ?
Mn1 Cl1 . 2.5655(8) ?
N1 C2 . 1.327(3) ?
N1 C1 . 1.342(3) ?
N2 C1 . 1.316(3) ?
N2 N3 . 1.357(3) ?
N3 C2 . 1.321(3) ?
N3 C3 . 1.466(3) ?
N4 C11 . 1.325(3) ?
N4 N5 . 1.356(3) ?
N4 C10 . 1.464(3) ?
N5 C12 . 1.315(4) ?
N6 C11 . 1.320(3) ?
N6 C12 . 1.344(4) ?
N6 Mn1 2_545 2.251(2) ?
C1 H1 . 0.9300 ?
C2 H2 . 0.9300 ?
C3 C4 . 1.508(4) ?
C3 H3A . 0.9700 ?
C3 H3B . 0.9700 ?
C4 C5 . 1.373(4) ?
C4 C9 . 1.378(4) ?
C5 C6 . 1.377(4) ?
C5 H5 . 0.9300 ?
C6 C7 . 1.375(4) ?
C6 H6 . 0.9300 ?
C7 C8 . 1.376(4) ?
C7 C10 . 1.506(4) ?
C8 C9 . 1.378(4) ?
C8 H8 . 0.9300 ?
C9 H9 . 0.9300 ?
C10 H10A . 0.9700 ?
C10 H10B . 0.9700 ?
C11 H11 . 0.9300 ?
C12 H12 . 0.9300 ?

loop_
_geom_hbond_atom_site_label_D
_geom_hbond_atom_site_label_H
_geom_hbond_atom_site_label_A
_geom_hbond_site_symmetry_A
_geom_hbond_distance_DH
_geom_hbond_distance_HA
_geom_hbond_distance_DA
_geom_hbond_angle_DHA
C9 H9 N5 4_666 0.93 2.61 3.523(4) 168.1
C11 H11 Cl1 4_566 0.93 2.77 3.635(3) 154.9

loop_
_geom_torsion_atom_site_label_1
_geom_torsion_atom_site_label_2
_geom_torsion_atom_site_label_3
_geom_torsion_atom_site_label_4
_geom_torsion_site_symmetry_1
_geom_torsion_site_symmetry_2
_geom_torsion_site_symmetry_3
_geom_torsion_site_symmetry_4
_geom_torsion
_geom_torsion_publ_flag
N6 Mn1 N1 C2 2 . . . 69.1(2) ?
N6 Mn1 N1 C2 4_665 . . . -110.9(2) ?
N1 Mn1 N1 C2 3_665 . . . -13E1(10) ?
Cl1 Mn1 N1 C2 3_665 . . . 159.9(2) ?
Cl1 Mn1 N1 C2 . . . . -20.1(2) ?
N6 Mn1 N1 C1 2 . . . -97.5(3) ?
N6 Mn1 N1 C1 4_665 . . . 82.5(3) ?
N1 Mn1 N1 C1 3_665 . . . 6E1(10) ?
Cl1 Mn1 N1 C1 3_665 . . . -6.7(3) ?
Cl1 Mn1 N1 C1 . . . . 173.3(3) ?
C1 N2 N3 C2 . . . . 0.2(3) ?
C1 N2 N3 C3 . . . . -179.4(3) ?
C11 N4 N5 C12 . . . . 0.0(3) ?
C10 N4 N5 C12 . . . . 175.2(2) ?
N3 N2 C1 N1 . . . . -1.0(4) ?
C2 N1 C1 N2 . . . . 1.4(4) ?
Mn1 N1 C1 N2 . . . . 170.3(2) ?
N2 N3 C2 N1 . . . . 0.7(3) ?
C3 N3 C2 N1 . . . . -179.7(3) ?
C1 N1 C2 N3 . . . . -1.2(3) ?
Mn1 N1 C2 N3 . . . . -170.87(18) ?
C2 N3 C3 C4 . . . . 74.3(4) ?
N2 N3 C3 C4 . . . . -106.2(3) ?
N3 C3 C4 C5 . . . . -90.4(3) ?
N3 C3 C4 C9 . . . . 88.3(3) ?
C9 C4 C5 C6 . . . . -0.9(4) ?
C3 C4 C5 C6 . . . . 177.9(3) ?
C4 C5 C6 C7 . . . . -0.2(5) ?
C5 C6 C7 C8 . . . . 1.8(5) ?
C5 C6 C7 C10 . . . . -178.3(3) ?
C6 C7 C8 C9 . . . . -2.4(4) ?
C10 C7 C8 C9 . . . . 177.7(3) ?
C7 C8 C9 C4 . . . . 1.3(5) ?
C5 C4 C9 C8 . . . . 0.3(4) ?
C3 C4 C9 C8 . . . . -178.5(2) ?
C11 N4 C10 C7 . . . . -124.3(3) ?
N5 N4 C10 C7 . . . . 61.5(4) ?
C6 C7 C10 N4 . . . . -98.4(3) ?
C8 C7 C10 N4 . . . . 81.5(4) ?
C12 N6 C11 N4 . . . . -0.1(3) ?
Mn1 N6 C11 N4 2_545 . . . 167.33(17) ?
N5 N4 C11 N6 . . . . 0.1(3) ?
C10 N4 C11 N6 . . . . -174.7(2) ?
N4 N5 C12 N6 . . . . -0.1(3) ?
C11 N6 C12 N5 . . . . 0.1(3) ?
Mn1 N6 C12 N5 2_545 . . . -167.11(19) ?
